data_2221518
loop_
_publ_author_name
'Vikneswaran, M. R.'
'Teoh, Siang Guan'
'Razak, Ibrahim Abdul'
'Fun, Hoong-Kun'

_publ_section_title
;
 Bis(ferrocenecarbaldehyde
 thiosemicarbazonato-\k^2^<i>N</i>^1^,<i>S</i>)zinc
;
_journal_coeditor_code TK2381
_journal_issue 4
_journal_name_full 'Acta Crystallographica Section E'
_journal_page_first m373
_journal_page_last m374
_journal_paper_doi 10.1107/S1600536809007363
_journal_volume 65
_journal_year 2009
_chemical_formula_iupac '[Fe2 Zn (C5 H5)2 (C7 H7 N3 S)2]'
_chemical_formula_moiety 'C24 H24 Fe2 N6 S2 Zn'
_chemical_formula_sum 'C24 H24 Fe2 N6 S2 Zn'
_chemical_formula_weight 637.68
_chemical_name_systematic
;
Bis(ferrocenecarbaldehyde thiosemicarbazonato-\k^2^<i>N</i>,<i>S</i>)zinc(II)
;
_space_group_IT_number 14
_symmetry_cell_setting monoclinic
_symmetry_space_group_name_Hall '-P 2yn'
_symmetry_space_group_name_H-M 'P 1 21/n 1'
_atom_sites_solution_hydrogens geom
_atom_sites_solution_primary direct
_atom_sites_solution_secondary difmap
_audit_creation_method SHELXL-97
_cell_angle_alpha 90
_cell_angle_beta 105.2520(10)
_cell_angle_gamma 90
_cell_formula_units_Z 4
_cell_length_a 10.8483(2)
_cell_length_b 14.7547(2)
_cell_length_c 16.1686(2)
_cell_measurement_reflns_used 9980
_cell_measurement_temperature 100
_cell_measurement_theta_max 34.0
_cell_measurement_theta_min 2.4
_cell_volume 2496.85(7)
_computing_cell_refinement 'SMART (Bruker, 2005)'
_computing_data_collection 'SMART (Bruker, 2005)'
_computing_data_reduction 'SAINT (Bruker, 2005)'
_computing_molecular_graphics 'SHELXTL (Sheldrick, 2008)'
_computing_publication_material 'SHELXTL (Sheldrick, 2008) and PLATON (Spek, 2009)'
_computing_structure_refinement 'SHELXTL (Sheldrick, 2008)'
_computing_structure_solution 'SHELXTL (Sheldrick, 2008)'
_diffrn_ambient_temperature 100
_diffrn_measured_fraction_theta_full 0.995
_diffrn_measured_fraction_theta_max 0.995
_diffrn_measurement_device_type 'Bruker SMART CCD area-detector'
_diffrn_measurement_method '\p and \w scans'
_diffrn_radiation_monochromator graphite
_diffrn_radiation_source 'sealed tube'
_diffrn_radiation_type MoK\a
_diffrn_radiation_wavelength 0.71073
_diffrn_reflns_av_R_equivalents 0.052
_diffrn_reflns_av_sigmaI/netI 0.053
_diffrn_reflns_limit_h_max 16
_diffrn_reflns_limit_h_min -17
_diffrn_reflns_limit_k_max 23
_diffrn_reflns_limit_k_min -21
_diffrn_reflns_limit_l_max 26
_diffrn_reflns_limit_l_min -26
_diffrn_reflns_number 61395
_diffrn_reflns_theta_full 35.4
_diffrn_reflns_theta_max 35.4
_diffrn_reflns_theta_min 1.9
_diffrn_standards_number 0
_exptl_absorpt_coefficient_mu 2.293
_exptl_absorpt_correction_T_max 0.840
_exptl_absorpt_correction_T_min 0.348
_exptl_absorpt_correction_type multi-scan
_exptl_absorpt_process_details '(SADABS; Bruker, 2005)'
_exptl_crystal_colour brown
_exptl_crystal_density_diffrn 1.696
_exptl_crystal_density_method 'not measured'
_exptl_crystal_description plate
_exptl_crystal_F_000 1296
_exptl_crystal_size_max 0.58
_exptl_crystal_size_mid 0.19
_exptl_crystal_size_min 0.08
_refine_diff_density_max 0.99
_refine_diff_density_min -0.64
_refine_ls_extinction_method none
_refine_ls_goodness_of_fit_ref 1.06
_refine_ls_hydrogen_treatment mixed
_refine_ls_matrix_type full
_refine_ls_number_parameters 332
_refine_ls_number_reflns 11266
_refine_ls_number_restraints 1
_refine_ls_restrained_S_all 1.06
_refine_ls_R_factor_all 0.074
_refine_ls_R_factor_gt 0.042
_refine_ls_shift/su_max 0.002
_refine_ls_shift/su_mean 0.000
_refine_ls_structure_factor_coef Fsqd
_refine_ls_weighting_details 'calc w=1/[\s^2^(Fo^2^)+(0.0428P)^2^+0.3689P] where P=(Fo^2^+2Fc^2^)/3'
_refine_ls_weighting_scheme calc
_refine_ls_wR_factor_gt 0.089
_refine_ls_wR_factor_ref 0.010
_reflns_number_gt 7721
_reflns_number_total 11266
_reflns_threshold_expression I>2\s(I)
_cod_data_source_file tk2381.cif
_cod_data_source_block I
_cod_depositor_comments
;
The following automatic conversions were performed:
'_symmetry_cell_setting' value 'Monoclinic' changed to 'monoclinic'
according to '/home/saulius/struct/CIF-dictionaries/cif_core.dic'
dictionary named 'cif_core.dic' version 2.4.1 from 2010-06-29.

Automatic conversion script
Id: cif_fix_enum 1527 2010-12-29 10:47:43Z saulius 

The following automatic conversions were performed:

'_symmetry_cell_setting' value 'Monoclinic' changed to 'monoclinic'
according to /home/saulius/struct/CIF-dictionaries/cif_core.dic
dictionary named 'cif_core.dic' version 2.4.1 from 2010-06-29.

Automatic conversion script
Id: cif_fix_values 1715 2011-07-08 13:25:40Z adriana 
;
_cod_original_cell_volume 2496.85(6)
_cod_original_sg_symbol_H-M 'P 21/n'
_cod_database_code 2221518
_cod_database_fobs_code 2221518

loop_
_symmetry_equiv_pos_as_xyz
'x, y, z'
'-x+1/2, y+1/2, -z+1/2'
'-x, -y, -z'
'x-1/2, -y-1/2, z-1/2'

loop_
_atom_site_type_symbol
_atom_site_label
_atom_site_fract_x
_atom_site_fract_y
_atom_site_fract_z
_atom_site_U_iso_or_equiv
_atom_site_adp_type
_atom_site_calc_flag
_atom_site_refinement_flags
_atom_site_occupancy
_atom_site_disorder_assembly
_atom_site_disorder_group
Zn Zn1 0.360473(19) 0.818097(14) 0.175658(12) 0.01591(5) Uani d . 1 . .
Fe Fe1 0.60392(3) 0.553115(18) 0.319621(17) 0.02062(7) Uani d . 1 . .
Fe Fe2 0.65545(3) 0.713991(19) -0.064830(17) 0.02060(7) Uani d . 1 . .
S S1 0.33717(5) 0.96352(3) 0.21462(3) 0.02417(11) Uani d . 1 . .
S S2 0.19130(4) 0.72073(3) 0.14688(3) 0.02045(10) Uani d . 1 . .
N N6 0.13760(17) 0.62297(12) 0.00529(11) 0.0229(3) Uani d D 1 . .
C C1 0.48096(17) 0.96209(12) 0.29426(11) 0.0173(3) Uani d . 1 . .
C C2 0.21813(17) 0.68618(12) 0.04915(11) 0.0179(3) Uani d . 1 . .
C C3 0.62251(17) 0.75580(12) 0.28741(11) 0.0190(3) Uani d . 1 . .
H H3A 0.6967 0.7718 0.3286 0.023 Uiso calc R 1 . .
C C4 0.47629(17) 0.81122(12) 0.02822(12) 0.0188(3) Uani d . 1 . .
H H4A 0.5304 0.8539 0.0616 0.023 Uiso calc R 1 . .
C C5 0.61764(18) 0.66613(12) 0.25081(12) 0.0198(4) Uani d . 1 . .
C C6 0.72976(19) 0.61046(13) 0.26228(13) 0.0252(4) Uani d . 1 . .
H H6A 0.8176 0.6286 0.2907 0.030 Uiso calc R 1 . .
C C7 0.6908(2) 0.52516(14) 0.22429(15) 0.0304(5) Uani d . 1 . .
H H7A 0.7471 0.4735 0.2231 0.037 Uiso calc R 1 . .
C C8 0.5564(2) 0.52614(14) 0.19008(13) 0.0263(4) Uani d . 1 . .
H H8A 0.5041 0.4752 0.1616 0.032 Uiso calc R 1 . .
C C9 0.50977(19) 0.61241(13) 0.20639(12) 0.0232(4) Uani d . 1 . .
H H9A 0.4203 0.6319 0.1903 0.028 Uiso calc R 1 . .
C C10 0.5945(3) 0.59366(17) 0.43946(14) 0.0393(6) Uani d . 1 . .
H H10A 0.6008 0.6563 0.4604 0.047 Uiso calc R 1 . .
C C11 0.6971(3) 0.53416(18) 0.44599(15) 0.0451(7) Uani d . 1 . .
H H11A 0.7872 0.5478 0.4727 0.054 Uiso calc R 1 . .
C C12 0.6479(2) 0.44998(17) 0.40671(16) 0.0417(6) Uani d . 1 . .
H H12A 0.6977 0.3956 0.4023 0.050 Uiso calc R 1 . .
C C13 0.5132(2) 0.45957(15) 0.37643(14) 0.0343(5) Uani d . 1 . .
H H13A 0.4533 0.4130 0.3468 0.041 Uiso calc R 1 . .
C C14 0.4806(3) 0.54866(16) 0.39660(15) 0.0358(5) Uani d . 1 . .
H H14A 0.3943 0.5744 0.3830 0.043 Uiso calc R 1 . .
C C15 0.50287(17) 0.78963(13) -0.05250(11) 0.0187(3) Uani d . 1 . .
C C16 0.58907(19) 0.84334(14) -0.08659(13) 0.0236(4) Uani d . 1 . .
H H16A 0.6338 0.8981 -0.0604 0.028 Uiso calc R 1 . .
C C17 0.5977(2) 0.80355(14) -0.16440(13) 0.0266(4) Uani d . 1 . .
H H17A 0.6500 0.8257 -0.2012 0.032 Uiso calc R 1 . .
C C18 0.5194(2) 0.72454(14) -0.17923(12) 0.0251(4) Uani d . 1 . .
H H18A 0.5089 0.6831 -0.2280 0.030 Uiso calc R 1 . .
C C19 0.46084(18) 0.71495(13) -0.11123(12) 0.0211(4) Uani d . 1 . .
H H19A 0.4025 0.6663 -0.1049 0.025 Uiso calc R 1 . .
C C20 0.8388(2) 0.71997(17) 0.01123(15) 0.0353(5) Uani d . 1 . .
H H20A 0.8880 0.7752 0.0308 0.042 Uiso calc R 1 . .
C C21 0.7588(2) 0.67432(18) 0.05388(15) 0.0408(6) Uani d . 1 . .
H H21A 0.7429 0.6921 0.1086 0.049 Uiso calc R 1 . .
C C22 0.7063(2) 0.59671(17) 0.00334(17) 0.0416(6) Uani d . 1 . .
H H22A 0.6478 0.5521 0.0171 0.050 Uiso calc R 1 . .
C C23 0.7539(2) 0.59651(16) -0.06984(16) 0.0370(5) Uani d . 1 . .
H H23A 0.7335 0.5518 -0.1162 0.044 Uiso calc R 1 . .
C C24 0.8343(2) 0.67154(17) -0.06532(16) 0.0362(5) Uani d . 1 . .
H H24A 0.8798 0.6880 -0.1081 0.043 Uiso calc R 1 . .
N N5 0.50939(17) 1.03882(12) 0.34266(11) 0.0241(4) Uani d . 1 . .
N N1 0.53245(14) 0.81584(10) 0.26777(9) 0.0164(3) Uani d . 1 . .
N N2 0.56360(14) 0.89628(10) 0.31495(9) 0.0169(3) Uani d . 1 . .
N N3 0.38768(14) 0.77964(10) 0.06093(9) 0.0176(3) Uani d . 1 . .
N N4 0.30745(14) 0.71515(10) 0.01374(9) 0.0179(3) Uani d . 1 . .
H H1N6 0.0846(18) 0.6050(15) 0.0255(13) 0.020(6) Uiso d D 1 . .
H H2N5 0.471(2) 1.0838(18) 0.3241(16) 0.032(7) Uiso d . 1 . .
H H1N5 0.592(3) 1.0432(18) 0.3714(17) 0.046(8) Uiso d . 1 . .
H H2N6 0.136(3) 0.6177(19) -0.0447(18) 0.045(8) Uiso d . 1 . .

loop_
_atom_site_aniso_label
_atom_site_aniso_U_11
_atom_site_aniso_U_22
_atom_site_aniso_U_33
_atom_site_aniso_U_12
_atom_site_aniso_U_13
_atom_site_aniso_U_23
Zn1 0.01686(10) 0.01601(10) 0.01412(9) -0.00136(7) 0.00276(7) -0.00117(7)
Fe1 0.01956(13) 0.01766(13) 0.02229(13) -0.00241(9) 0.00134(10) 0.00225(10)
Fe2 0.01781(13) 0.02438(15) 0.02068(13) 0.00488(10) 0.00698(10) 0.00279(10)
S1 0.0223(2) 0.0179(2) 0.0268(2) 0.00339(16) -0.00326(18) -0.00247(17)
S2 0.0205(2) 0.0233(2) 0.0188(2) -0.00489(16) 0.00733(16) -0.00330(16)
N6 0.0226(8) 0.0281(9) 0.0190(8) -0.0077(6) 0.0074(6) -0.0042(6)
C1 0.0178(8) 0.0184(8) 0.0156(8) -0.0025(6) 0.0044(6) -0.0005(6)
C2 0.0167(8) 0.0192(8) 0.0165(8) 0.0009(6) 0.0023(6) 0.0002(6)
C3 0.0178(8) 0.0175(8) 0.0206(8) -0.0004(6) 0.0029(6) 0.0006(6)
C4 0.0169(8) 0.0201(9) 0.0193(8) -0.0004(6) 0.0047(6) -0.0005(6)
C5 0.0218(9) 0.0166(8) 0.0211(8) 0.0008(6) 0.0058(7) 0.0017(6)
C6 0.0218(9) 0.0191(9) 0.0357(11) 0.0018(7) 0.0093(8) 0.0012(8)
C7 0.0336(11) 0.0206(10) 0.0405(12) 0.0054(8) 0.0159(9) -0.0009(9)
C8 0.0331(11) 0.0208(9) 0.0244(9) 0.0007(8) 0.0062(8) -0.0024(7)
C9 0.0249(9) 0.0193(9) 0.0219(9) 0.0023(7) -0.0003(7) 0.0008(7)
C10 0.0569(16) 0.0370(13) 0.0239(10) -0.0202(11) 0.0103(10) -0.0027(9)
C11 0.0459(14) 0.0475(15) 0.0301(12) -0.0216(12) -0.0109(10) 0.0161(10)
C12 0.0434(14) 0.0312(12) 0.0421(13) -0.0072(10) -0.0038(11) 0.0179(10)
C13 0.0407(13) 0.0312(12) 0.0301(11) -0.0168(9) 0.0075(9) 0.0017(9)
C14 0.0429(14) 0.0394(13) 0.0291(11) -0.0129(10) 0.0164(10) -0.0049(9)
C15 0.0176(8) 0.0209(9) 0.0178(8) 0.0028(6) 0.0047(6) 0.0010(6)
C16 0.0253(10) 0.0223(9) 0.0246(9) 0.0011(7) 0.0092(7) 0.0038(7)
C17 0.0330(11) 0.0286(11) 0.0214(9) 0.0044(8) 0.0127(8) 0.0060(8)
C18 0.0295(10) 0.0263(10) 0.0192(9) 0.0063(8) 0.0060(7) 0.0001(7)
C19 0.0187(9) 0.0226(9) 0.0211(9) 0.0027(7) 0.0034(7) -0.0005(7)
C20 0.0236(11) 0.0426(14) 0.0359(12) 0.0096(9) 0.0011(9) -0.0089(10)
C21 0.0372(13) 0.0574(16) 0.0257(11) 0.0294(11) 0.0044(9) 0.0097(10)
C22 0.0325(12) 0.0380(14) 0.0522(15) 0.0138(10) 0.0074(11) 0.0195(11)
C23 0.0306(12) 0.0331(12) 0.0440(13) 0.0138(9) 0.0044(10) -0.0020(10)
C24 0.0204(10) 0.0505(15) 0.0383(12) 0.0101(9) 0.0089(9) -0.0074(10)
N5 0.0223(8) 0.0179(8) 0.0286(9) 0.0011(6) 0.0006(7) -0.0042(6)
N1 0.0187(7) 0.0146(7) 0.0154(6) -0.0017(5) 0.0039(5) 0.0001(5)
N2 0.0187(7) 0.0145(7) 0.0176(7) -0.0002(5) 0.0050(5) -0.0001(5)
N3 0.0179(7) 0.0167(7) 0.0174(7) -0.0010(5) 0.0033(5) -0.0011(5)
N4 0.0176(7) 0.0193(7) 0.0159(7) -0.0021(5) 0.0029(5) -0.0008(5)

loop_
_atom_type_symbol
_atom_type_description
_atom_type_scat_dispersion_real
_atom_type_scat_dispersion_imag
_atom_type_scat_source
C C 0.0033 0.0016 'International Tables Vol C Tables 4.2.6.8 and 6.1.1.4'
H H 0.0000 0.0000 'International Tables Vol C Tables 4.2.6.8 and 6.1.1.4'
N N 0.0061 0.0033 'International Tables Vol C Tables 4.2.6.8 and 6.1.1.4'
S S 0.1246 0.1234 'International Tables Vol C Tables 4.2.6.8 and 6.1.1.4'
Fe Fe 0.3463 0.8444 'International Tables Vol C Tables 4.2.6.8 and 6.1.1.4'
Zn Zn 0.2839 1.4301 'International Tables Vol C Tables 4.2.6.8 and 6.1.1.4'

loop_
_geom_angle_atom_site_label_1
_geom_angle_atom_site_label_2
_geom_angle_atom_site_label_3
_geom_angle_site_symmetry_1
_geom_angle_site_symmetry_3
_geom_angle
_geom_angle_publ_flag
N3 Zn1 N1 . . 109.51(6) ?
N3 Zn1 S1 . . 124.78(5) ?
N1 Zn1 S1 . . 87.73(4) ?
N3 Zn1 S2 . . 86.58(4) ?
N1 Zn1 S2 . . 131.68(4) ?
S1 Zn1 S2 . . 120.66(2) ?
C6 Fe1 C5 . . 41.53(8) ?
C6 Fe1 C12 . . 124.29(10) ?
C5 Fe1 C12 . . 162.08(9) ?
C6 Fe1 C9 . . 69.48(8) ?
C5 Fe1 C9 . . 41.36(7) ?
C12 Fe1 C9 . . 155.16(9) ?
C6 Fe1 C11 . . 107.38(9) ?
C5 Fe1 C11 . . 124.81(9) ?
C12 Fe1 C11 . . 41.02(10) ?
C9 Fe1 C11 . . 162.19(10) ?
C6 Fe1 C13 . . 161.43(9) ?
C5 Fe1 C13 . . 155.78(9) ?
C12 Fe1 C13 . . 40.64(10) ?
C9 Fe1 C13 . . 120.30(9) ?
C11 Fe1 C13 . . 68.25(9) ?
C6 Fe1 C7 . . 40.64(8) ?
C5 Fe1 C7 . . 68.82(8) ?
C12 Fe1 C7 . . 107.36(11) ?
C9 Fe1 C7 . . 68.45(8) ?
C11 Fe1 C7 . . 121.29(11) ?
C13 Fe1 C7 . . 124.91(9) ?
C6 Fe1 C14 . . 156.25(9) ?
C5 Fe1 C14 . . 120.75(9) ?
C12 Fe1 C14 . . 68.26(11) ?
C9 Fe1 C14 . . 107.75(10) ?
C11 Fe1 C14 . . 67.67(11) ?
C13 Fe1 C14 . . 40.55(10) ?
C7 Fe1 C14 . . 162.02(9) ?
C6 Fe1 C10 . . 121.07(9) ?
C5 Fe1 C10 . . 107.83(9) ?
C12 Fe1 C10 . . 68.13(11) ?
C9 Fe1 C10 . . 125.65(10) ?
C11 Fe1 C10 . . 39.88(11) ?
C13 Fe1 C10 . . 67.95(9) ?
C7 Fe1 C10 . . 156.08(10) ?
C14 Fe1 C10 . . 40.24(9) ?
C6 Fe1 C8 . . 68.53(8) ?
C5 Fe1 C8 . . 68.69(8) ?
C12 Fe1 C8 . . 120.50(10) ?
C9 Fe1 C8 . . 40.48(8) ?
C11 Fe1 C8 . . 156.15(11) ?
C13 Fe1 C8 . . 107.73(9) ?
C7 Fe1 C8 . . 40.36(9) ?
C14 Fe1 C8 . . 125.53(9) ?
C10 Fe1 C8 . . 162.43(10) ?
C21 Fe2 C16 . . 120.90(9) ?
C21 Fe2 C24 . . 68.13(10) ?
C16 Fe2 C24 . . 125.45(10) ?
C21 Fe2 C19 . . 127.32(10) ?
C16 Fe2 C19 . . 69.30(8) ?
C24 Fe2 C19 . . 153.00(9) ?
C21 Fe2 C20 . . 40.49(11) ?
C16 Fe2 C20 . . 107.86(9) ?
C24 Fe2 C20 . . 40.63(9) ?
C19 Fe2 C20 . . 164.97(9) ?
C21 Fe2 C18 . . 163.86(11) ?
C16 Fe2 C18 . . 68.57(8) ?
C24 Fe2 C18 . . 118.71(9) ?
C19 Fe2 C18 . . 40.42(8) ?
C20 Fe2 C18 . . 153.60(10) ?
C21 Fe2 C22 . . 41.12(11) ?
C16 Fe2 C22 . . 156.54(10) ?
C24 Fe2 C22 . . 67.73(10) ?
C19 Fe2 C22 . . 108.00(9) ?
C20 Fe2 C22 . . 68.37(10) ?
C18 Fe2 C22 . . 125.37(10) ?
C21 Fe2 C23 . . 68.33(10) ?
C16 Fe2 C23 . . 161.78(10) ?
C24 Fe2 C23 . . 40.01(10) ?
C19 Fe2 C23 . . 119.33(9) ?
C20 Fe2 C23 . . 68.03(9) ?
C18 Fe2 C23 . . 106.76(9) ?
C22 Fe2 C23 . . 40.27(10) ?
C21 Fe2 C15 . . 108.85(8) ?
C16 Fe2 C15 . . 41.30(8) ?
C24 Fe2 C15 . . 163.88(9) ?
C19 Fe2 C15 . . 41.40(7) ?
C20 Fe2 C15 . . 126.89(8) ?
C18 Fe2 C15 . . 68.74(8) ?
C22 Fe2 C15 . . 121.20(9) ?
C23 Fe2 C15 . . 155.18(9) ?
C21 Fe2 C17 . . 154.70(10) ?
C16 Fe2 C17 . . 40.47(8) ?
C24 Fe2 C17 . . 106.82(10) ?
C19 Fe2 C17 . . 68.58(8) ?
C20 Fe2 C17 . . 119.49(10) ?
C18 Fe2 C17 . . 40.72(8) ?
C22 Fe2 C17 . . 162.00(10) ?
C23 Fe2 C17 . . 124.70(9) ?
C15 Fe2 C17 . . 68.74(8) ?
C1 S1 Zn1 . . 92.88(6) ?
C2 S2 Zn1 . . 92.95(6) ?
C2 N6 H1N6 . . 117.6(16) ?
C2 N6 H2N6 . . 116(2) ?
H1N6 N6 H2N6 . . 124(3) ?
N2 C1 N5 . . 115.74(16) ?
N2 C1 S1 . . 128.32(14) ?
N5 C1 S1 . . 115.92(14) ?
N4 C2 N6 . . 116.42(17) ?
N4 C2 S2 . . 127.65(14) ?
N6 C2 S2 . . 115.93(15) ?
N1 C3 C5 . . 125.60(16) ?
N1 C3 H3A . . 117.2 ?
C5 C3 H3A . . 117.2 ?
N3 C4 C15 . . 129.32(17) ?
N3 C4 H4A . . 115.3 ?
C15 C4 H4A . . 115.3 ?
C6 C5 C9 . . 107.38(16) ?
C6 C5 C3 . . 122.10(17) ?
C9 C5 C3 . . 130.25(17) ?
C6 C5 Fe1 . . 69.03(11) ?
C9 C5 Fe1 . . 69.77(11) ?
C3 C5 Fe1 . . 121.83(14) ?
C7 C6 C5 . . 107.82(17) ?
C7 C6 Fe1 . . 70.56(12) ?
C5 C6 Fe1 . . 69.44(11) ?
C7 C6 H6A . . 126.1 ?
C5 C6 H6A . . 126.1 ?
Fe1 C6 H6A . . 126.1 ?
C6 C7 C8 . . 108.63(18) ?
C6 C7 Fe1 . . 68.81(12) ?
C8 C7 Fe1 . . 70.23(12) ?
C6 C7 H7A . . 125.7 ?
C8 C7 H7A . . 125.7 ?
Fe1 C7 H7A . . 125.7 ?
C7 C8 C9 . . 108.46(18) ?
C7 C8 Fe1 . . 69.41(12) ?
C9 C8 Fe1 . . 69.14(11) ?
C7 C8 H8A . . 125.8 ?
C9 C8 H8A . . 125.8 ?
Fe1 C8 H8A . . 125.8 ?
C8 C9 C5 . . 107.70(17) ?
C8 C9 Fe1 . . 70.38(11) ?
C5 C9 Fe1 . . 68.88(10) ?
C8 C9 H9A . . 126.1 ?
C5 C9 H9A . . 126.1 ?
Fe1 C9 H9A . . 126.1 ?
C11 C10 C14 . . 108.5(2) ?
C11 C10 Fe1 . . 69.70(14) ?
C14 C10 Fe1 . . 69.82(13) ?
C11 C10 H10A . . 125.7 ?
C14 C10 H10A . . 125.7 ?
Fe1 C10 H10A . . 125.7 ?
C10 C11 C12 . . 108.3(2) ?
C10 C11 Fe1 . . 70.41(13) ?
C12 C11 Fe1 . . 69.35(13) ?
C10 C11 H11A . . 125.8 ?
C12 C11 H11A . . 125.8 ?
Fe1 C11 H11A . . 125.8 ?
C13 C12 C11 . . 107.2(2) ?
C13 C12 Fe1 . . 69.87(13) ?
C11 C12 Fe1 . . 69.64(13) ?
C13 C12 H12A . . 126.4 ?
C11 C12 H12A . . 126.4 ?
Fe1 C12 H12A . . 126.4 ?
C12 C13 C14 . . 108.0(2) ?
C12 C13 Fe1 . . 69.49(13) ?
C14 C13 Fe1 . . 69.97(13) ?
C12 C13 H13A . . 126.0 ?
C14 C13 H13A . . 126.0 ?
Fe1 C13 H13A . . 126.0 ?
C10 C14 C13 . . 108.0(2) ?
C10 C14 Fe1 . . 69.95(14) ?
C13 C14 Fe1 . . 69.49(14) ?
C10 C14 H14A . . 126.0 ?
C13 C14 H14A . . 126.0 ?
Fe1 C14 H14A . . 126.0 ?
C16 C15 C4 . . 121.88(17) ?
C16 C15 C19 . . 106.97(17) ?
C4 C15 C19 . . 131.09(18) ?
C16 C15 Fe2 . . 68.92(11) ?
C4 C15 Fe2 . . 124.50(13) ?
C19 C15 Fe2 . . 69.19(10) ?
C17 C16 C15 . . 108.26(18) ?
C17 C16 Fe2 . . 70.21(12) ?
C15 C16 Fe2 . . 69.78(11) ?
C17 C16 H16A . . 125.9 ?
C15 C16 H16A . . 125.9 ?
Fe2 C16 H16A . . 125.9 ?
C16 C17 C18 . . 108.26(19) ?
C16 C17 Fe2 . . 69.31(11) ?
C18 C17 Fe2 . . 69.53(11) ?
C16 C17 H17A . . 125.9 ?
C18 C17 H17A . . 125.9 ?
Fe2 C17 H17A . . 125.9 ?
C19 C18 C17 . . 108.71(18) ?
C19 C18 Fe2 . . 69.77(10) ?
C17 C18 Fe2 . . 69.75(11) ?
C19 C18 H18A . . 125.6 ?
C17 C18 H18A . . 125.6 ?
Fe2 C18 H18A . . 125.6 ?
C18 C19 C15 . . 107.79(17) ?
C18 C19 Fe2 . . 69.80(11) ?
C15 C19 Fe2 . . 69.41(10) ?
C18 C19 H19A . . 126.1 ?
C15 C19 H19A . . 126.1 ?
Fe2 C19 H19A . . 126.1 ?
C21 C20 C24 . . 107.5(2) ?
C21 C20 Fe2 . . 69.41(13) ?
C24 C20 Fe2 . . 69.46(13) ?
C21 C20 H20A . . 126.2 ?
C24 C20 H20A . . 126.2 ?
Fe2 C20 H20A . . 126.2 ?
C20 C21 C22 . . 107.8(2) ?
C20 C21 Fe2 . . 70.10(13) ?
C22 C21 Fe2 . . 69.84(13) ?
C20 C21 H21A . . 126.1 ?
C22 C21 H21A . . 126.1 ?
Fe2 C21 H21A . . 126.1 ?
C23 C22 C21 . . 107.5(2) ?
C23 C22 Fe2 . . 69.90(13) ?
C21 C22 Fe2 . . 69.05(13) ?
C23 C22 H22A . . 126.2 ?
C21 C22 H22A . . 126.2 ?
Fe2 C22 H22A . . 126.2 ?
C24 C23 C22 . . 108.4(2) ?
C24 C23 Fe2 . . 69.67(13) ?
C22 C23 Fe2 . . 69.82(13) ?
C24 C23 H23A . . 125.8 ?
C22 C23 H23A . . 125.8 ?
Fe2 C23 H23A . . 125.8 ?
C23 C24 C20 . . 108.8(2) ?
C23 C24 Fe2 . . 70.32(13) ?
C20 C24 Fe2 . . 69.91(13) ?
C23 C24 H24A . . 125.6 ?
C20 C24 H24A . . 125.6 ?
Fe2 C24 H24A . . 125.6 ?
C1 N5 H2N5 . . 117.2(18) ?
C1 N5 H1N5 . . 113.6(18) ?
H2N5 N5 H1N5 . . 119(3) ?
C3 N1 N2 . . 112.77(14) ?
C3 N1 Zn1 . . 132.08(12) ?
N2 N1 Zn1 . . 114.99(10) ?
C1 N2 N1 . . 116.06(14) ?
C4 N3 N4 . . 116.73(15) ?
C4 N3 Zn1 . . 124.85(12) ?
N4 N3 Zn1 . . 118.42(12) ?
C2 N4 N3 . . 114.37(15) ?

loop_
_geom_bond_atom_site_label_1
_geom_bond_atom_site_label_2
_geom_bond_site_symmetry_2
_geom_bond_distance
_geom_bond_publ_flag
Zn1 N3 . 2.0342(16) ?
Zn1 N1 . 2.0586(14) ?
Zn1 S1 . 2.2690(5) ?
Zn1 S2 . 2.2802(5) ?
Fe1 C6 . 2.026(2) ?
Fe1 C5 . 2.0317(18) ?
Fe1 C12 . 2.043(2) ?
Fe1 C9 . 2.0436(18) ?
Fe1 C11 . 2.046(2) ?
Fe1 C13 . 2.048(2) ?
Fe1 C7 . 2.049(2) ?
Fe1 C14 . 2.054(2) ?
Fe1 C10 . 2.056(2) ?
Fe1 C8 . 2.060(2) ?
Fe2 C21 . 2.037(2) ?
Fe2 C16 . 2.038(2) ?
Fe2 C24 . 2.040(2) ?
Fe2 C19 . 2.0461(18) ?
Fe2 C20 . 2.046(2) ?
Fe2 C18 . 2.0465(19) ?
Fe2 C22 . 2.048(2) ?
Fe2 C23 . 2.049(2) ?
Fe2 C15 . 2.0491(18) ?
Fe2 C17 . 2.049(2) ?
S1 C1 . 1.7421(17) ?
S2 C2 . 1.7560(19) ?
N6 C2 . 1.345(2) ?
N6 H1N6 . 0.779(15) ?
N6 H2N6 . 0.81(3) ?
C1 N2 . 1.304(2) ?
C1 N5 . 1.365(2) ?
C2 N4 . 1.320(2) ?
C3 N1 . 1.295(2) ?
C3 C5 . 1.445(3) ?
C3 H3A . 0.9300 ?
C4 N3 . 1.299(2) ?
C4 C15 . 1.444(3) ?
C4 H4A . 0.9300 ?
C5 C6 . 1.439(3) ?
C5 C9 . 1.439(3) ?
C6 C7 . 1.415(3) ?
C6 H6A . 0.9800 ?
C7 C8 . 1.417(3) ?
C7 H7A . 0.9800 ?
C8 C9 . 1.420(3) ?
C8 H8A . 0.9800 ?
C9 H9A . 0.9800 ?
C10 C11 . 1.399(4) ?
C10 C14 . 1.414(3) ?
C10 H10A . 0.9800 ?
C11 C12 . 1.433(3) ?
C11 H11A . 0.9800 ?
C12 C13 . 1.420(3) ?
C12 H12A . 0.9800 ?
C13 C14 . 1.421(3) ?
C13 H13A . 0.9800 ?
C14 H14A . 0.9800 ?
C15 C16 . 1.441(3) ?
C15 C19 . 1.448(3) ?
C16 C17 . 1.414(3) ?
C16 H16A . 0.9800 ?
C17 C18 . 1.425(3) ?
C17 H17A . 0.9800 ?
C18 C19 . 1.414(3) ?
C18 H18A . 0.9800 ?
C19 H19A . 0.9800 ?
C20 C21 . 1.413(4) ?
C20 C24 . 1.419(3) ?
C20 H20A . 0.9800 ?
C21 C22 . 1.435(4) ?
C21 H21A . 0.9800 ?
C22 C23 . 1.410(4) ?
C22 H22A . 0.9800 ?
C23 C24 . 1.399(4) ?
C23 H23A . 0.9800 ?
C24 H24A . 0.9800 ?
N5 H2N5 . 0.80(3) ?
N5 H1N5 . 0.90(3) ?
N1 N2 . 1.403(2) ?
N3 N4 . 1.377(2) ?

loop_
_geom_hbond_atom_site_label_D
_geom_hbond_atom_site_label_H
_geom_hbond_atom_site_label_A
_geom_hbond_site_symmetry_A
_geom_hbond_distance_DH
_geom_hbond_distance_HA
_geom_hbond_distance_DA
_geom_hbond_angle_DHA
_geom_hbond_publ_flag
N5 H2N5 S2 2_555 0.80(3) 2.80(2) 3.4880(19) 146(2) yes
N6 H2N6 N2 4_575 0.81(3) 2.21(3) 2.983(2) 161(3) yes
C7 H7A N2 2_645 0.98 2.56 3.465(3) 153 yes
C9 H9A S2 . 0.98 2.73 3.697(2) 168 yes
C17 H17A S2 4_675 0.98 2.70 3.479(2) 137 yes
C19 H19A N4 . 0.98 2.51 2.936(2) 106 yes
N5 H1N5 Cg1 2_655 0.90(3) 2.85(3) 3.515(2) 132(2) yes
C6 H6A Cg2 4_676 0.98 2.80 3.755(2) 164 yes
C9 H9A Cg3 . 0.98 2.47 3.247(2) 135 no
C10 H10A Cg3 4_676 0.98 2.93 3.674(3) 134 yes
C24 H24A Cg4 4_675 0.98 2.83 3.629(2) 139 yes

loop_
_geom_torsion_atom_site_label_1
_geom_torsion_atom_site_label_2
_geom_torsion_atom_site_label_3
_geom_torsion_atom_site_label_4
_geom_torsion_site_symmetry_1
_geom_torsion_site_symmetry_2
_geom_torsion_site_symmetry_3
_geom_torsion_site_symmetry_4
_geom_torsion
_geom_torsion_publ_flag
N3 Zn1 S1 C1 . . . . -113.37(8) ?
N1 Zn1 S1 C1 . . . . -1.08(8) ?
S2 Zn1 S1 C1 . . . . 137.52(6) ?
N3 Zn1 S2 C2 . . . . 1.28(7) ?
N1 Zn1 S2 C2 . . . . -111.96(8) ?
S1 Zn1 S2 C2 . . . . 130.25(6) ?
Zn1 S1 C1 N2 . . . . 1.38(18) ?
Zn1 S1 C1 N5 . . . . -176.84(14) ?
Zn1 S2 C2 N4 . . . . -1.36(17) ?
Zn1 S2 C2 N6 . . . . 178.92(14) ?
N1 C3 C5 C6 . . . . 166.79(19) ?
N1 C3 C5 C9 . . . . -19.9(3) ?
N1 C3 C5 Fe1 . . . . -109.40(19) ?
C12 Fe1 C5 C6 . . . . 43.1(4) ?
C9 Fe1 C5 C6 . . . . -118.84(16) ?
C11 Fe1 C5 C6 . . . . 76.33(16) ?
C13 Fe1 C5 C6 . . . . -167.21(19) ?
C7 Fe1 C5 C6 . . . . -37.81(12) ?
C14 Fe1 C5 C6 . . . . 159.16(12) ?
C10 Fe1 C5 C6 . . . . 117.03(13) ?
C8 Fe1 C5 C6 . . . . -81.26(12) ?
C6 Fe1 C5 C9 . . . . 118.84(16) ?
C12 Fe1 C5 C9 . . . . 161.9(3) ?
C11 Fe1 C5 C9 . . . . -164.83(15) ?
C13 Fe1 C5 C9 . . . . -48.4(2) ?
C7 Fe1 C5 C9 . . . . 81.02(13) ?
C14 Fe1 C5 C9 . . . . -82.01(14) ?
C10 Fe1 C5 C9 . . . . -124.13(13) ?
C8 Fe1 C5 C9 . . . . 37.58(12) ?
C6 Fe1 C5 C3 . . . . -115.6(2) ?
C12 Fe1 C5 C3 . . . . -72.5(4) ?
C9 Fe1 C5 C3 . . . . 125.6(2) ?
C11 Fe1 C5 C3 . . . . -39.3(2) ?
C13 Fe1 C5 C3 . . . . 77.2(3) ?
C7 Fe1 C5 C3 . . . . -153.41(18) ?
C14 Fe1 C5 C3 . . . . 43.56(18) ?
C10 Fe1 C5 C3 . . . . 1.44(18) ?
C8 Fe1 C5 C3 . . . . 163.15(18) ?
C9 C5 C6 C7 . . . . 0.9(2) ?
C3 C5 C6 C7 . . . . 175.62(18) ?
Fe1 C5 C6 C7 . . . . 60.40(15) ?
C9 C5 C6 Fe1 . . . . -59.46(13) ?
C3 C5 C6 Fe1 . . . . 115.23(18) ?
C5 Fe1 C6 C7 . . . . -118.62(17) ?
C12 Fe1 C6 C7 . . . . 76.12(16) ?
C9 Fe1 C6 C7 . . . . -80.45(13) ?
C11 Fe1 C6 C7 . . . . 118.10(14) ?
C13 Fe1 C6 C7 . . . . 44.8(3) ?
C14 Fe1 C6 C7 . . . . -168.0(2) ?
C10 Fe1 C6 C7 . . . . 159.49(14) ?
C8 Fe1 C6 C7 . . . . -36.96(12) ?
C12 Fe1 C6 C5 . . . . -165.26(13) ?
C9 Fe1 C6 C5 . . . . 38.17(11) ?
C11 Fe1 C6 C5 . . . . -123.29(13) ?
C13 Fe1 C6 C5 . . . . 163.4(2) ?
C7 Fe1 C6 C5 . . . . 118.62(17) ?
C14 Fe1 C6 C5 . . . . -49.4(3) ?
C10 Fe1 C6 C5 . . . . -81.89(15) ?
C8 Fe1 C6 C5 . . . . 81.66(12) ?
C5 C6 C7 C8 . . . . -0.6(2) ?
Fe1 C6 C7 C8 . . . . 59.10(16) ?
C5 C6 C7 Fe1 . . . . -59.69(14) ?
C5 Fe1 C7 C6 . . . . 38.62(12) ?
C12 Fe1 C7 C6 . . . . -122.82(13) ?
C9 Fe1 C7 C6 . . . . 83.19(13) ?
C11 Fe1 C7 C6 . . . . -80.12(14) ?
C13 Fe1 C7 C6 . . . . -164.12(12) ?
C14 Fe1 C7 C6 . . . . 164.3(3) ?
C10 Fe1 C7 C6 . . . . -47.7(3) ?
C8 Fe1 C7 C6 . . . . 120.23(17) ?
C6 Fe1 C7 C8 . . . . -120.23(17) ?
C5 Fe1 C7 C8 . . . . -81.61(13) ?
C12 Fe1 C7 C8 . . . . 116.96(13) ?
C9 Fe1 C7 C8 . . . . -37.04(12) ?
C11 Fe1 C7 C8 . . . . 159.65(13) ?
C13 Fe1 C7 C8 . . . . 75.65(15) ?
C14 Fe1 C7 C8 . . . . 44.0(4) ?
C10 Fe1 C7 C8 . . . . -168.0(2) ?
C6 C7 C8 C9 . . . . 0.0(3) ?
Fe1 C7 C8 C9 . . . . 58.24(15) ?
C6 C7 C8 Fe1 . . . . -58.23(16) ?
C6 Fe1 C8 C7 . . . . 37.20(12) ?
C5 Fe1 C8 C7 . . . . 81.97(13) ?
C12 Fe1 C8 C7 . . . . -80.89(15) ?
C9 Fe1 C8 C7 . . . . 120.34(18) ?
C11 Fe1 C8 C7 . . . . -47.3(3) ?
C13 Fe1 C8 C7 . . . . -123.47(14) ?
C14 Fe1 C8 C7 . . . . -164.71(13) ?
C10 Fe1 C8 C7 . . . . 163.7(3) ?
C6 Fe1 C8 C9 . . . . -83.13(13) ?
C5 Fe1 C8 C9 . . . . -38.37(12) ?
C12 Fe1 C8 C9 . . . . 158.78(13) ?
C11 Fe1 C8 C9 . . . . -167.6(2) ?
C13 Fe1 C8 C9 . . . . 116.19(14) ?
C7 Fe1 C8 C9 . . . . -120.34(18) ?
C14 Fe1 C8 C9 . . . . 74.95(16) ?
C10 Fe1 C8 C9 . . . . 43.4(3) ?
C7 C8 C9 C5 . . . . 0.6(2) ?
Fe1 C8 C9 C5 . . . . 58.98(13) ?
C7 C8 C9 Fe1 . . . . -58.41(15) ?
C6 C5 C9 C8 . . . . -0.9(2) ?
C3 C5 C9 C8 . . . . -175.03(19) ?
Fe1 C5 C9 C8 . . . . -59.92(14) ?
C6 C5 C9 Fe1 . . . . 58.99(13) ?
C3 C5 C9 Fe1 . . . . -115.1(2) ?
C6 Fe1 C9 C8 . . . . 80.60(13) ?
C5 Fe1 C9 C8 . . . . 118.93(17) ?
C12 Fe1 C9 C8 . . . . -47.9(3) ?
C11 Fe1 C9 C8 . . . . 163.6(3) ?
C13 Fe1 C9 C8 . . . . -81.87(15) ?
C7 Fe1 C9 C8 . . . . 36.93(13) ?
C14 Fe1 C9 C8 . . . . -124.39(13) ?
C10 Fe1 C9 C8 . . . . -165.21(13) ?
C6 Fe1 C9 C5 . . . . -38.33(11) ?
C12 Fe1 C9 C5 . . . . -166.9(2) ?
C11 Fe1 C9 C5 . . . . 44.6(4) ?
C13 Fe1 C9 C5 . . . . 159.20(12) ?
C7 Fe1 C9 C5 . . . . -82.00(13) ?
C14 Fe1 C9 C5 . . . . 116.68(12) ?
C10 Fe1 C9 C5 . . . . 75.86(15) ?
C8 Fe1 C9 C5 . . . . -118.93(17) ?
C6 Fe1 C10 C11 . . . . -79.78(16) ?
C5 Fe1 C10 C11 . . . . -123.38(14) ?
C12 Fe1 C10 C11 . . . . 38.04(14) ?
C9 Fe1 C10 C11 . . . . -165.68(13) ?
C13 Fe1 C10 C11 . . . . 82.02(15) ?
C7 Fe1 C10 C11 . . . . -45.5(3) ?
C14 Fe1 C10 C11 . . . . 119.8(2) ?
C8 Fe1 C10 C11 . . . . 161.0(3) ?
C6 Fe1 C10 C14 . . . . 160.43(14) ?
C5 Fe1 C10 C14 . . . . 116.83(15) ?
C12 Fe1 C10 C14 . . . . -81.74(16) ?
C9 Fe1 C10 C14 . . . . 74.53(17) ?
C11 Fe1 C10 C14 . . . . -119.8(2) ?
C13 Fe1 C10 C14 . . . . -37.76(15) ?
C7 Fe1 C10 C14 . . . . -165.3(2) ?
C8 Fe1 C10 C14 . . . . 41.2(4) ?
C14 C10 C11 C12 . . . . 0.0(3) ?
Fe1 C10 C11 C12 . . . . -59.19(17) ?
C14 C10 C11 Fe1 . . . . 59.21(16) ?
C6 Fe1 C11 C10 . . . . 117.96(14) ?
C5 Fe1 C11 C10 . . . . 75.50(16) ?
C12 Fe1 C11 C10 . . . . -119.4(2) ?
C9 Fe1 C11 C10 . . . . 41.1(4) ?
C13 Fe1 C11 C10 . . . . -81.20(15) ?
C7 Fe1 C11 C10 . . . . 160.21(13) ?
C14 Fe1 C11 C10 . . . . -37.31(14) ?
C8 Fe1 C11 C10 . . . . -165.9(2) ?
C6 Fe1 C11 C12 . . . . -122.66(16) ?
C5 Fe1 C11 C12 . . . . -165.12(15) ?
C9 Fe1 C11 C12 . . . . 160.5(3) ?
C13 Fe1 C11 C12 . . . . 38.17(16) ?
C7 Fe1 C11 C12 . . . . -80.41(18) ?
C14 Fe1 C11 C12 . . . . 82.07(17) ?
C10 Fe1 C11 C12 . . . . 119.4(2) ?
C8 Fe1 C11 C12 . . . . -46.6(3) ?
C10 C11 C12 C13 . . . . -0.2(3) ?
Fe1 C11 C12 C13 . . . . -60.04(16) ?
C10 C11 C12 Fe1 . . . . 59.86(17) ?
C6 Fe1 C12 C13 . . . . -165.28(13) ?
C5 Fe1 C12 C13 . . . . 161.5(3) ?
C9 Fe1 C12 C13 . . . . -47.7(3) ?
C11 Fe1 C12 C13 . . . . 118.2(2) ?
C7 Fe1 C12 C13 . . . . -123.80(15) ?
C14 Fe1 C12 C13 . . . . 37.68(14) ?
C10 Fe1 C12 C13 . . . . 81.17(16) ?
C8 Fe1 C12 C13 . . . . -81.74(17) ?
C6 Fe1 C12 C11 . . . . 76.5(2) ?
C5 Fe1 C12 C11 . . . . 43.3(4) ?
C9 Fe1 C12 C11 . . . . -165.9(2) ?
C13 Fe1 C12 C11 . . . . -118.2(2) ?
C7 Fe1 C12 C11 . . . . 118.01(17) ?
C14 Fe1 C12 C11 . . . . -80.51(18) ?
C10 Fe1 C12 C11 . . . . -37.02(17) ?
C8 Fe1 C12 C11 . . . . 160.07(16) ?
C11 C12 C13 C14 . . . . 0.3(3) ?
Fe1 C12 C13 C14 . . . . -59.62(16) ?
C11 C12 C13 Fe1 . . . . 59.89(16) ?
C6 Fe1 C13 C12 . . . . 41.2(3) ?
C5 Fe1 C13 C12 . . . . -166.20(19) ?
C9 Fe1 C13 C12 . . . . 158.90(15) ?
C11 Fe1 C13 C12 . . . . -38.52(17) ?
C7 Fe1 C13 C12 . . . . 75.27(17) ?
C14 Fe1 C13 C12 . . . . -119.1(2) ?
C10 Fe1 C13 C12 . . . . -81.65(17) ?
C8 Fe1 C13 C12 . . . . 116.47(15) ?
C6 Fe1 C13 C14 . . . . 160.4(2) ?
C5 Fe1 C13 C14 . . . . -47.1(3) ?
C12 Fe1 C13 C14 . . . . 119.1(2) ?
C9 Fe1 C13 C14 . . . . -81.96(15) ?
C11 Fe1 C13 C14 . . . . 80.62(16) ?
C7 Fe1 C13 C14 . . . . -165.59(14) ?
C10 Fe1 C13 C14 . . . . 37.48(15) ?
C8 Fe1 C13 C14 . . . . -124.39(14) ?
C11 C10 C14 C13 . . . . 0.2(3) ?
Fe1 C10 C14 C13 . . . . 59.29(16) ?
C11 C10 C14 Fe1 . . . . -59.14(17) ?
C12 C13 C14 C10 . . . . -0.3(3) ?
Fe1 C13 C14 C10 . . . . -59.58(16) ?
C12 C13 C14 Fe1 . . . . 59.32(17) ?
C6 Fe1 C14 C10 . . . . -45.4(3) ?
C5 Fe1 C14 C10 . . . . -81.29(17) ?
C12 Fe1 C14 C10 . . . . 81.40(16) ?
C9 Fe1 C14 C10 . . . . -124.68(15) ?
C11 Fe1 C14 C10 . . . . 36.99(15) ?
C13 Fe1 C14 C10 . . . . 119.2(2) ?
C7 Fe1 C14 C10 . . . . 160.6(3) ?
C8 Fe1 C14 C10 . . . . -165.85(14) ?
C6 Fe1 C14 C13 . . . . -164.60(19) ?
C5 Fe1 C14 C13 . . . . 159.54(12) ?
C12 Fe1 C14 C13 . . . . -37.77(14) ?
C9 Fe1 C14 C13 . . . . 116.15(14) ?
C11 Fe1 C14 C13 . . . . -82.18(15) ?
C7 Fe1 C14 C13 . . . . 41.4(4) ?
C10 Fe1 C14 C13 . . . . -119.2(2) ?
C8 Fe1 C14 C13 . . . . 74.98(17) ?
N3 C4 C15 C16 . . . . 167.78(18) ?
N3 C4 C15 C19 . . . . -15.6(3) ?
N3 C4 C15 Fe2 . . . . -107.2(2) ?
C21 Fe2 C15 C16 . . . . 115.70(13) ?
C24 Fe2 C15 C16 . . . . 39.4(4) ?
C19 Fe2 C15 C16 . . . . -118.76(15) ?
C20 Fe2 C15 C16 . . . . 74.16(15) ?
C18 Fe2 C15 C16 . . . . -81.30(12) ?
C22 Fe2 C15 C16 . . . . 159.32(13) ?
C23 Fe2 C15 C16 . . . . -165.3(2) ?
C17 Fe2 C15 C16 . . . . -37.46(12) ?
C21 Fe2 C15 C4 . . . . 0.75(19) ?
C16 Fe2 C15 C4 . . . . -114.9(2) ?
C24 Fe2 C15 C4 . . . . -75.6(4) ?
C19 Fe2 C15 C4 . . . . 126.3(2) ?
C20 Fe2 C15 C4 . . . . -40.8(2) ?
C18 Fe2 C15 C4 . . . . 163.75(18) ?
C22 Fe2 C15 C4 . . . . 44.4(2) ?
C23 Fe2 C15 C4 . . . . 79.7(3) ?
C17 Fe2 C15 C4 . . . . -152.41(18) ?
C21 Fe2 C15 C19 . . . . -125.54(13) ?
C16 Fe2 C15 C19 . . . . 118.76(15) ?
C24 Fe2 C15 C19 . . . . 158.1(3) ?
C20 Fe2 C15 C19 . . . . -167.09(13) ?
C18 Fe2 C15 C19 . . . . 37.45(11) ?
C22 Fe2 C15 C19 . . . . -81.92(14) ?
C23 Fe2 C15 C19 . . . . -46.6(2) ?
C17 Fe2 C15 C19 . . . . 81.30(12) ?
C4 C15 C16 C17 . . . . 178.27(17) ?
C19 C15 C16 C17 . . . . 0.9(2) ?
Fe2 C15 C16 C17 . . . . 59.90(14) ?
C4 C15 C16 Fe2 . . . . 118.36(17) ?
C19 C15 C16 Fe2 . . . . -58.96(12) ?
C21 Fe2 C16 C17 . . . . 157.19(14) ?
C24 Fe2 C16 C17 . . . . 73.31(16) ?
C19 Fe2 C16 C17 . . . . -80.87(13) ?
C20 Fe2 C16 C17 . . . . 114.77(14) ?
C18 Fe2 C16 C17 . . . . -37.42(13) ?
C22 Fe2 C16 C17 . . . . -168.5(2) ?
C23 Fe2 C16 C17 . . . . 40.9(3) ?
C15 Fe2 C16 C17 . . . . -119.17(17) ?
C21 Fe2 C16 C15 . . . . -83.64(14) ?
C24 Fe2 C16 C15 . . . . -167.52(12) ?
C19 Fe2 C16 C15 . . . . 38.30(11) ?
C20 Fe2 C16 C15 . . . . -126.06(12) ?
C18 Fe2 C16 C15 . . . . 81.76(12) ?
C22 Fe2 C16 C15 . . . . -49.4(3) ?
C23 Fe2 C16 C15 . . . . 160.1(3) ?
C17 Fe2 C16 C15 . . . . 119.17(17) ?
C15 C16 C17 C18 . . . . -0.8(2) ?
Fe2 C16 C17 C18 . . . . 58.79(14) ?
C15 C16 C17 Fe2 . . . . -59.63(13) ?
C21 Fe2 C17 C16 . . . . -51.1(3) ?
C24 Fe2 C17 C16 . . . . -125.39(13) ?
C19 Fe2 C17 C16 . . . . 82.81(13) ?
C20 Fe2 C17 C16 . . . . -83.12(14) ?
C18 Fe2 C17 C16 . . . . 119.90(18) ?
C22 Fe2 C17 C16 . . . . 165.1(3) ?
C23 Fe2 C17 C16 . . . . -165.58(13) ?
C15 Fe2 C17 C16 . . . . 38.20(12) ?
C21 Fe2 C17 C18 . . . . -171.0(2) ?
C16 Fe2 C17 C18 . . . . -119.90(18) ?
C24 Fe2 C17 C18 . . . . 114.71(13) ?
C19 Fe2 C17 C18 . . . . -37.09(12) ?
C20 Fe2 C17 C18 . . . . 156.98(12) ?
C22 Fe2 C17 C18 . . . . 45.2(4) ?
C23 Fe2 C17 C18 . . . . 74.52(15) ?
C15 Fe2 C17 C18 . . . . -81.70(13) ?
C16 C17 C18 C19 . . . . 0.4(2) ?
Fe2 C17 C18 C19 . . . . 59.06(13) ?
C16 C17 C18 Fe2 . . . . -58.65(14) ?
C21 Fe2 C18 C19 . . . . 46.1(4) ?
C16 Fe2 C18 C19 . . . . -82.83(12) ?
C24 Fe2 C18 C19 . . . . 157.47(13) ?
C20 Fe2 C18 C19 . . . . -169.99(18) ?
C22 Fe2 C18 C19 . . . . 75.58(15) ?
C23 Fe2 C18 C19 . . . . 115.81(13) ?
C15 Fe2 C18 C19 . . . . -38.33(11) ?
C17 Fe2 C18 C19 . . . . -120.03(17) ?
C21 Fe2 C18 C17 . . . . 166.1(3) ?
C16 Fe2 C18 C17 . . . . 37.19(12) ?
C24 Fe2 C18 C17 . . . . -82.50(15) ?
C19 Fe2 C18 C17 . . . . 120.03(17) ?
C20 Fe2 C18 C17 . . . . -50.0(2) ?
C22 Fe2 C18 C17 . . . . -164.39(14) ?
C23 Fe2 C18 C17 . . . . -124.16(13) ?
C15 Fe2 C18 C17 . . . . 81.69(13) ?
C17 C18 C19 C15 . . . . 0.2(2) ?
Fe2 C18 C19 C15 . . . . 59.23(12) ?
C17 C18 C19 Fe2 . . . . -59.05(14) ?
C16 C15 C19 C18 . . . . -0.7(2) ?
C4 C15 C19 C18 . . . . -177.67(18) ?
Fe2 C15 C19 C18 . . . . -59.48(13) ?
C16 C15 C19 Fe2 . . . . 58.78(12) ?
C4 C15 C19 Fe2 . . . . -118.2(2) ?
C21 Fe2 C19 C18 . . . . -165.41(13) ?
C16 Fe2 C19 C18 . . . . 80.86(12) ?
C24 Fe2 C19 C18 . . . . -47.8(2) ?
C20 Fe2 C19 C18 . . . . 162.7(3) ?
C22 Fe2 C19 C18 . . . . -123.86(13) ?
C23 Fe2 C19 C18 . . . . -81.39(14) ?
C15 Fe2 C19 C18 . . . . 119.07(16) ?
C17 Fe2 C19 C18 . . . . 37.36(12) ?
C21 Fe2 C19 C15 . . . . 75.51(15) ?
C16 Fe2 C19 C15 . . . . -38.21(11) ?
C24 Fe2 C19 C15 . . . . -166.82(19) ?
C20 Fe2 C19 C15 . . . . 43.6(4) ?
C18 Fe2 C19 C15 . . . . -119.07(16) ?
C22 Fe2 C19 C15 . . . . 117.07(13) ?
C23 Fe2 C19 C15 . . . . 159.53(12) ?
C17 Fe2 C19 C15 . . . . -81.72(12) ?
C16 Fe2 C20 C21 . . . . 116.97(15) ?
C24 Fe2 C20 C21 . . . . -119.0(2) ?
C19 Fe2 C20 C21 . . . . 40.4(4) ?
C18 Fe2 C20 C21 . . . . -165.40(18) ?
C22 Fe2 C20 C21 . . . . -38.40(15) ?
C23 Fe2 C20 C21 . . . . -81.92(16) ?
C15 Fe2 C20 C21 . . . . 75.13(17) ?
C17 Fe2 C20 C21 . . . . 159.59(14) ?
C21 Fe2 C20 C24 . . . . 119.0(2) ?
C16 Fe2 C20 C24 . . . . -124.07(15) ?
C19 Fe2 C20 C24 . . . . 159.3(3) ?
C18 Fe2 C20 C24 . . . . -46.4(3) ?
C22 Fe2 C20 C24 . . . . 80.56(17) ?
C23 Fe2 C20 C24 . . . . 37.04(15) ?
C15 Fe2 C20 C24 . . . . -165.91(14) ?
C17 Fe2 C20 C24 . . . . -81.45(17) ?
C24 C20 C21 C22 . . . . 0.7(2) ?
Fe2 C20 C21 C22 . . . . 59.94(15) ?
C24 C20 C21 Fe2 . . . . -59.23(15) ?
C16 Fe2 C21 C20 . . . . -81.35(15) ?
C24 Fe2 C21 C20 . . . . 37.87(14) ?
C19 Fe2 C21 C20 . . . . -167.81(13) ?
C18 Fe2 C21 C20 . . . . 156.2(3) ?
C22 Fe2 C21 C20 . . . . 118.6(2) ?
C23 Fe2 C21 C20 . . . . 81.10(15) ?
C15 Fe2 C21 C20 . . . . -125.23(13) ?
C17 Fe2 C21 C20 . . . . -45.3(3) ?
C16 Fe2 C21 C22 . . . . 160.06(14) ?
C24 Fe2 C21 C22 . . . . -80.72(16) ?
C19 Fe2 C21 C22 . . . . 73.60(17) ?
C20 Fe2 C21 C22 . . . . -118.6(2) ?
C18 Fe2 C21 C22 . . . . 37.6(4) ?
C23 Fe2 C21 C22 . . . . -37.50(15) ?
C15 Fe2 C21 C22 . . . . 116.18(14) ?
C17 Fe2 C21 C22 . . . . -163.9(2) ?
C20 C21 C22 C23 . . . . -0.6(2) ?
Fe2 C21 C22 C23 . . . . 59.54(15) ?
C20 C21 C22 Fe2 . . . . -60.10(15) ?
C21 Fe2 C22 C23 . . . . -118.9(2) ?
C16 Fe2 C22 C23 . . . . -166.2(2) ?
C24 Fe2 C22 C23 . . . . -37.15(14) ?
C19 Fe2 C22 C23 . . . . 114.41(14) ?
C20 Fe2 C22 C23 . . . . -81.10(15) ?
C18 Fe2 C22 C23 . . . . 73.08(17) ?
C15 Fe2 C22 C23 . . . . 157.92(13) ?
C17 Fe2 C22 C23 . . . . 38.5(4) ?
C16 Fe2 C22 C21 . . . . -47.3(3) ?
C24 Fe2 C22 C21 . . . . 81.78(16) ?
C19 Fe2 C22 C21 . . . . -126.66(15) ?
C20 Fe2 C22 C21 . . . . 37.83(14) ?
C18 Fe2 C22 C21 . . . . -167.99(14) ?
C23 Fe2 C22 C21 . . . . 118.9(2) ?
C15 Fe2 C22 C21 . . . . -83.15(16) ?
C17 Fe2 C22 C21 . . . . 157.4(3) ?
C21 C22 C23 C24 . . . . 0.2(2) ?
Fe2 C22 C23 C24 . . . . 59.20(16) ?
C21 C22 C23 Fe2 . . . . -59.00(14) ?
C21 Fe2 C23 C24 . . . . -81.36(16) ?
C16 Fe2 C23 C24 . . . . 42.7(3) ?
C19 Fe2 C23 C24 . . . . 156.97(14) ?
C20 Fe2 C23 C24 . . . . -37.59(15) ?
C18 Fe2 C23 C24 . . . . 114.93(15) ?
C22 Fe2 C23 C24 . . . . -119.6(2) ?
C15 Fe2 C23 C24 . . . . -169.61(18) ?
C17 Fe2 C23 C24 . . . . 73.89(17) ?
C21 Fe2 C23 C22 . . . . 38.26(15) ?
C16 Fe2 C23 C22 . . . . 162.4(3) ?
C24 Fe2 C23 C22 . . . . 119.6(2) ?
C19 Fe2 C23 C22 . . . . -83.41(16) ?
C20 Fe2 C23 C22 . . . . 82.03(16) ?
C18 Fe2 C23 C22 . . . . -125.44(15) ?
C15 Fe2 C23 C22 . . . . -50.0(3) ?
C17 Fe2 C23 C22 . . . . -166.48(14) ?
C22 C23 C24 C20 . . . . 0.2(3) ?
Fe2 C23 C24 C20 . . . . 59.54(15) ?
C22 C23 C24 Fe2 . . . . -59.29(15) ?
C21 C20 C24 C23 . . . . -0.6(2) ?
Fe2 C20 C24 C23 . . . . -59.79(16) ?
C21 C20 C24 Fe2 . . . . 59.19(15) ?
C21 Fe2 C24 C23 . . . . 81.92(17) ?
C16 Fe2 C24 C23 . . . . -164.90(14) ?
C19 Fe2 C24 C23 . . . . -48.7(3) ?
C20 Fe2 C24 C23 . . . . 119.7(2) ?
C18 Fe2 C24 C23 . . . . -81.88(16) ?
C22 Fe2 C24 C23 . . . . 37.39(15) ?
C15 Fe2 C24 C23 . . . . 164.2(3) ?
C17 Fe2 C24 C23 . . . . -124.39(15) ?
C21 Fe2 C24 C20 . . . . -37.75(16) ?
C16 Fe2 C24 C20 . . . . 75.43(18) ?
C19 Fe2 C24 C20 . . . . -168.37(18) ?
C18 Fe2 C24 C20 . . . . 158.45(14) ?
C22 Fe2 C24 C20 . . . . -82.28(17) ?
C23 Fe2 C24 C20 . . . . -119.7(2) ?
C15 Fe2 C24 C20 . . . . 44.5(4) ?
C17 Fe2 C24 C20 . . . . 115.94(16) ?
C5 C3 N1 N2 . . . . 178.99(17) ?
C5 C3 N1 Zn1 . . . . -6.0(3) ?
N3 Zn1 N1 C3 . . . . -47.56(19) ?
S1 Zn1 N1 C3 . . . . -173.83(17) ?
S2 Zn1 N1 C3 . . . . 55.77(19) ?
N3 Zn1 N1 N2 . . . . 127.37(11) ?
S1 Zn1 N1 N2 . . . . 1.10(11) ?
S2 Zn1 N1 N2 . . . . -129.30(10) ?
N5 C1 N2 N1 . . . . 177.48(16) ?
S1 C1 N2 N1 . . . . -0.7(3) ?
C3 N1 N2 C1 . . . . 175.39(17) ?
Zn1 N1 N2 C1 . . . . -0.54(19) ?
C15 C4 N3 N4 . . . . 1.1(3) ?
C15 C4 N3 Zn1 . . . . -179.14(14) ?
N1 Zn1 N3 C4 . . . . -48.03(16) ?
S1 Zn1 N3 C4 . . . . 53.21(16) ?
S2 Zn1 N3 C4 . . . . 178.69(15) ?
N1 Zn1 N3 N4 . . . . 131.69(12) ?
S1 Zn1 N3 N4 . . . . -127.08(11) ?
S2 Zn1 N3 N4 . . . . -1.59(12) ?
N6 C2 N4 N3 . . . . -179.90(15) ?
S2 C2 N4 N3 . . . . 0.4(2) ?
C4 N3 N4 C2 . . . . -179.13(16) ?
Zn1 N3 N4 C2 . . . . 1.13(19) ?
